data_2020109
loop_
_publ_author_name
'Ponomarova, Vira V.'
'Rusanova, Julia A.'
'Rusanov, Eduard B.'
'Domasevitch, Konstantin V.'

_publ_section_title
;
 Unusual centrosymmetric structure of [<i>M</i>(18-crown-6)]^+^ (<i>M</i>
 = Rb, Cs and NH~4~) complexes stabilized in an environment of
 hexachloridoantimonate(V) anions
;
_journal_coeditor_code EG3188
_journal_issue 10
_journal_name_full 'Acta Crystallographica Section C'
_journal_page_first
;
;
_journal_paper_doi 10.1107/S2053229615015430
_journal_volume 71
_journal_year 2015
_chemical_formula_iupac '[(N H4) (C12 H24 O6)] , [Sb Cl6]'
_chemical_formula_moiety 'N H4 +, C12 H24 O6, Sb Cl6 -'
_chemical_formula_sum 'C12 H28 Cl6 N O6 Sb'
_chemical_formula_weight 616.80
_chemical_name_systematic
;
Ammonium hexachloridoantimonate(V)--1,4,7,10,13,16-hexaoxacyclooctadecane
(1/1)
;
_space_group_IT_number 148
_space_group_name_Hall '-R 3'
_symmetry_cell_setting trigonal
_symmetry_space_group_name_Hall '-R 3'
_symmetry_space_group_name_H-M 'R -3 :H'
_atom_sites_solution_hydrogens difmap
_atom_sites_solution_primary direct
_atom_sites_solution_secondary difmap
_audit_creation_method SHELXL97
_cell_angle_alpha 90.00
_cell_angle_beta 90.00
_cell_angle_gamma 120.00
_cell_formula_units_Z 3
_cell_length_a 14.1069(9)
_cell_length_b 14.1069(9)
_cell_length_c 10.1908(8)
_cell_measurement_reflns_used 24
_cell_measurement_temperature 223(2)
_cell_measurement_theta_max 17.22
_cell_measurement_theta_min 12.56
_cell_volume 1756.3(2)
_computing_cell_refinement
;
CAD4 Express (Enraf--Nonius, 1994)
;
_computing_data_collection
;
CAD4 Express (Enraf--Nonius, 1994)
;
_computing_data_reduction
;
XCAD4 (Harms & Wocadlo, 1995)
;
_computing_molecular_graphics
;
DIAMOND (Brandenburg, 1999)
;
_computing_publication_material
;
SHELXL97 (Sheldrick, 2008)
;
_computing_structure_refinement
;
SHELXL97 (Sheldrick, 2008)
;
_computing_structure_solution
;
SHELXS97 (Sheldrick, 2008)
;
_diffrn_ambient_temperature 223(2)
_diffrn_measured_fraction_theta_full 1.000
_diffrn_measured_fraction_theta_max 1.000
_diffrn_measurement_device_type 'Enraf--Nonius CAD4'
_diffrn_measurement_method 'non-profiled \w--2\q scans'
_diffrn_radiation_monochromator graphite
_diffrn_radiation_source 'fine-focus sealed tube'
_diffrn_radiation_type MoK\a
_diffrn_radiation_wavelength 0.71073
_diffrn_reflns_av_R_equivalents 0.0368
_diffrn_reflns_av_sigmaI/netI 0.0260
_diffrn_reflns_limit_h_max 16
_diffrn_reflns_limit_h_min -16
_diffrn_reflns_limit_k_max 16
_diffrn_reflns_limit_k_min -16
_diffrn_reflns_limit_l_max 12
_diffrn_reflns_limit_l_min -11
_diffrn_reflns_number 2227
_diffrn_reflns_theta_full 25.31
_diffrn_reflns_theta_max 25.31
_diffrn_reflns_theta_min 2.60
_diffrn_standards_decay_% 0
_diffrn_standards_interval_time 120
_diffrn_standards_number 3
_exptl_absorpt_coefficient_mu 1.889
_exptl_absorpt_correction_T_max 0.7638
_exptl_absorpt_correction_T_min 0.6821
_exptl_absorpt_correction_type psi-scan
_exptl_absorpt_process_details
;
(North <i>et al.</i>,  1968)
;
_exptl_crystal_colour colourless
_exptl_crystal_density_diffrn 1.750
_exptl_crystal_density_method 'not measured'
_exptl_crystal_description prism
_exptl_crystal_F_000 924
_exptl_crystal_size_max 0.25
_exptl_crystal_size_mid 0.23
_exptl_crystal_size_min 0.18
_refine_diff_density_max 0.360
_refine_diff_density_min -0.445
_refine_ls_extinction_method none
_refine_ls_goodness_of_fit_ref 1.135
_refine_ls_hydrogen_treatment constr
_refine_ls_matrix_type full
_refine_ls_number_parameters 42
_refine_ls_number_reflns 708
_refine_ls_number_restraints 0
_refine_ls_restrained_S_all 1.135
_refine_ls_R_factor_all 0.0236
_refine_ls_R_factor_gt 0.0217
_refine_ls_shift/su_max 0.000
_refine_ls_shift/su_mean 0.000
_refine_ls_structure_factor_coef Fsqd
_refine_ls_weighting_details 'calc w = 1/[\s^2^(Fo^2^)+(0.0283P)^2^+1.1402P] where P=(Fo^2^+2Fc^2^)/3'
_refine_ls_weighting_scheme calc
_refine_ls_wR_factor_gt 0.0547
_refine_ls_wR_factor_ref 0.0556
_reflns_number_gt 673
_reflns_number_total 708
_reflns_threshold_expression I>2\s(I)
_cod_data_source_file eg3188sup1.cif
_cod_data_source_block 3
_cod_original_sg_symbol_H-M 'R -3'
_cod_database_code 2020109
_cod_database_fobs_code 2020109

loop_
_symmetry_equiv_pos_as_xyz
'x, y, z'
'-y, x-y, z'
'-x+y, -x, z'
'x+2/3, y+1/3, z+1/3'
'-y+2/3, x-y+1/3, z+1/3'
'-x+y+2/3, -x+1/3, z+1/3'
'x+1/3, y+2/3, z+2/3'
'-y+1/3, x-y+2/3, z+2/3'
'-x+y+1/3, -x+2/3, z+2/3'
'-x, -y, -z'
'y, -x+y, -z'
'x-y, x, -z'
'-x+2/3, -y+1/3, -z+1/3'
'y+2/3, -x+y+1/3, -z+1/3'
'x-y+2/3, x+1/3, -z+1/3'
'-x+1/3, -y+2/3, -z+2/3'
'y+1/3, -x+y+2/3, -z+2/3'
'x-y+1/3, x+2/3, -z+2/3'

loop_
_atom_site_type_symbol
_atom_site_label
_atom_site_fract_x
_atom_site_fract_y
_atom_site_fract_z
_atom_site_U_iso_or_equiv
_atom_site_adp_type
_atom_site_calc_flag
_atom_site_refinement_flags
_atom_site_occupancy
_atom_site_symmetry_multiplicity
Sb Sb1 0.0000 0.0000 0.0000 0.03190(15) Uani d S 1 6
Cl Cl1 0.15828(5) 0.07881(6) 0.13460(7) 0.0534(2) Uani d . 1 1
O O1 0.22474(13) 0.06313(13) 0.52237(17) 0.0426(4) Uani d . 1 1
N N1 0.0000 0.0000 0.4495(8) 0.0469(19) Uani d SP 0.50 3
H H1 0.0000 0.0000 0.3611 0.070 Uiso d SPR 0.50 3
H H2 0.0694 0.0323 0.4789 0.070 Uiso d PR 0.50 1
C C1 0.2472(2) -0.0156(2) 0.4643(3) 0.0461(6) Uani d . 1 1
H H1A 0.3233 0.0045 0.4814 0.055 Uiso calc R 1 1
H H1B 0.2367 -0.0171 0.3691 0.055 Uiso calc R 1 1
C C2 0.1716(2) -0.1260(2) 0.5210(3) 0.0462(6) Uani d . 1 1
H H2A 0.1942 -0.1782 0.4929 0.055 Uiso calc R 1 1
H H2B 0.1746 -0.1220 0.6171 0.055 Uiso calc R 1 1

loop_
_atom_site_aniso_label
_atom_site_aniso_U_11
_atom_site_aniso_U_22
_atom_site_aniso_U_33
_atom_site_aniso_U_12
_atom_site_aniso_U_13
_atom_site_aniso_U_23
Sb1 0.03064(17) 0.03064(17) 0.0344(2) 0.01532(8) 0.000 0.000
Cl1 0.0455(4) 0.0526(4) 0.0598(4) 0.0228(3) -0.0171(3) -0.0090(3)
O1 0.0365(9) 0.0382(8) 0.0517(10) 0.0178(7) 0.0061(7) 0.0003(7)
N1 0.033(2) 0.033(2) 0.074(5) 0.0167(10) 0.000 0.000
C1 0.0356(12) 0.0528(15) 0.0536(15) 0.0250(11) -0.0006(10) -0.0075(12)
C2 0.0462(14) 0.0483(14) 0.0553(15) 0.0320(12) -0.0090(11) -0.0060(11)

loop_
_atom_type_symbol
_atom_type_description
_atom_type_scat_dispersion_real
_atom_type_scat_dispersion_imag
_atom_type_scat_source
C C 0.0033 0.0016 'International Tables Vol C Tables 4.2.6.8 and 6.1.1.4'
H H 0.0000 0.0000 'International Tables Vol C Tables 4.2.6.8 and 6.1.1.4'
N N 0.0061 0.0033 'International Tables Vol C Tables 4.2.6.8 and 6.1.1.4'
O O 0.0106 0.0060 'International Tables Vol C Tables 4.2.6.8 and 6.1.1.4'
Cl Cl 0.1484 0.1585 'International Tables Vol C Tables 4.2.6.8 and 6.1.1.4'
Sb Sb -0.5866 1.5461 'International Tables Vol C Tables 4.2.6.8 and 6.1.1.4'

loop_
_geom_angle_atom_site_label_1
_geom_angle_atom_site_label_2
_geom_angle_atom_site_label_3
_geom_angle_site_symmetry_1
_geom_angle_site_symmetry_3
_geom_angle
_geom_angle_publ_flag
Cl1 Sb1 Cl1 . 10 180 ?
Cl1 Sb1 Cl1 . 2 89.88(3) ?
Cl1 Sb1 Cl1 10 2 90.12(3) ?
Cl1 Sb1 Cl1 . 12 90.12(3) ?
Cl1 Sb1 Cl1 10 12 89.88(3) ?
Cl1 Sb1 Cl1 2 12 90.12(3) ?
Cl1 Sb1 Cl1 . 11 90.12(3) ?
Cl1 Sb1 Cl1 10 11 89.88(3) ?
Cl1 Sb1 Cl1 2 11 180 ?
Cl1 Sb1 Cl1 12 11 89.88(3) ?
Cl1 Sb1 Cl1 . 3 89.88(3) y
Cl1 Sb1 Cl1 10 3 90.12(3) ?
Cl1 Sb1 Cl1 2 3 89.88(3) ?
Cl1 Sb1 Cl1 12 3 180 ?
Cl1 Sb1 Cl1 11 3 90.12(3) ?
C2 O1 C1 12_556 . 112.75(18) ?
H1 N1 H2 . . 109.5 ?
O1 C1 C2 . . 109.3(2) ?
O1 C1 H1A . . 109.8 ?
C2 C1 H1A . . 109.8 ?
O1 C1 H1B . . 109.8 ?
C2 C1 H1B . . 109.8 ?
H1A C1 H1B . . 108.3 ?
O1 C2 C1 11_556 . 109.2(2) ?
O1 C2 H2A 11_556 . 109.8 ?
C1 C2 H2A . . 109.8 ?
O1 C2 H2B 11_556 . 109.8 ?
C1 C2 H2B . . 109.8 ?
H2A C2 H2B . . 108.3 ?

loop_
_geom_bond_atom_site_label_1
_geom_bond_atom_site_label_2
_geom_bond_site_symmetry_2
_geom_bond_distance
_geom_bond_publ_flag
Sb1 Cl1 . 2.3707(6) y
Sb1 Cl1 10 2.3707(6) ?
Sb1 Cl1 2 2.3707(6) ?
Sb1 Cl1 12 2.3707(6) ?
Sb1 Cl1 11 2.3707(6) ?
Sb1 Cl1 3 2.3707(6) ?
O1 C2 12_556 1.422(3) ?
O1 C1 . 1.426(3) ?
N1 H1 . 0.9000 ?
N1 H2 . 0.9000 ?
C1 C2 . 1.495(4) ?
C1 H1A . 0.9800 ?
C1 H1B . 0.9800 ?
C2 H2A . 0.9800 ?
C2 H2B . 0.9800 ?

loop_
_geom_hbond_atom_site_label_D
_geom_hbond_atom_site_label_H
_geom_hbond_atom_site_label_A
_geom_hbond_site_symmetry_A
_geom_hbond_distance_DH
_geom_hbond_distance_HA
_geom_hbond_distance_DA
_geom_hbond_angle_DHA
_geom_hbond_publ_flag
N1 H2 O1 . 0.90 2.06 2.928(3) 162 yes
N1 H1 Cl1 . 0.90 3.01 3.746(7) 140 yes
C2 H2A Cl1 18_545 0.98 3.09 3.798(3) 130 yes

loop_
_geom_torsion_atom_site_label_1
_geom_torsion_atom_site_label_2
_geom_torsion_atom_site_label_3
_geom_torsion_atom_site_label_4
_geom_torsion_site_symmetry_1
_geom_torsion_site_symmetry_4
_geom_torsion
_geom_torsion_publ_flag
C2 O1 C1 C2 12_556 . 176.61(17) y
O1 C1 C2 O1 . 11_556 68.8(3) y
